data_2002946
loop_
_publ_author_name
'Infantes, L.'
'Foces-Foces, C.'
Elguero,J.

_publ_section_title
;
 3(5),4-Dimethyl- and 3,4,5-trimethylpyrazole at 200K. X-ray
 crystallography and quantum-chemical analysis
;
_journal_issue 3
_journal_name_full 'Acta Crystallographica Section B'
_journal_page_first 441
_journal_page_last 447
_journal_paper_doi 10.1107/S0108768198014013
_journal_volume 55
_journal_year 1999
_chemical_formula_moiety 'C5 H8 N2'
_chemical_formula_sum 'C5 H8 N2'
_chemical_formula_weight 96.132
_chemical_melting_point 331
_chemical_name_systematic 4,5-dimethylpyrazole
_space_group_IT_number 2
_symmetry_cell_setting triclinic
_symmetry_space_group_name_Hall '-P 1'
_symmetry_space_group_name_H-M 'P -1'
_audit_creation_method from_xtal_archive_file_using_CIFIO
_cell_angle_alpha 119.990(7)
_cell_angle_beta 105.991(7)
_cell_angle_gamma 87.224(10)
_cell_formula_units_Z 12
_cell_length_a 14.4170(10)
_cell_length_b 12.0200(10)
_cell_length_c 12.0420(10)
_cell_measurement_reflns_used 74
_cell_measurement_temperature 200
_cell_measurement_theta_max 44.1
_cell_measurement_theta_min 4.2
_cell_volume 1727.4(3)
_computing_cell_refinement 'LSUCRE (Appleman, 1984)'
_computing_data_collection 'Philips PW1100 (Hornstra & Vossers, 1973)'
_computing_data_reduction xtal_DIFDAT_SORTRF_ADDREF
_computing_molecular_graphics xtal_ORTEP
_computing_publication_material xtal_BONDLA_CIFIO
_computing_structure_refinement 'xtal_CRYLSQ (Hall et al., 1997)'
_computing_structure_solution 'SIR92 (Altomare et al., 1994)'
_diffrn_ambient_temperature 200
_diffrn_measurement_device 'Philips PW1100 diffractometer'
_diffrn_measurement_method '\w/2\q scans'
_diffrn_radiation_monochromator graphite
_diffrn_radiation_source xray_tube
_diffrn_radiation_type 'Cu K\a'
_diffrn_radiation_wavelength 1.5418
_diffrn_reflns_av_R_equivalents 0
_diffrn_reflns_av_sigmaI/netI .000
_diffrn_reflns_limit_h_max 16
_diffrn_reflns_limit_h_min -16
_diffrn_reflns_limit_k_max 12
_diffrn_reflns_limit_k_min -13
_diffrn_reflns_limit_l_max 12
_diffrn_reflns_limit_l_min 0
_diffrn_reflns_number 5733
_diffrn_reflns_reduction_process perpendicular_monochr_Lp
_diffrn_reflns_theta_max 64.84
_diffrn_reflns_theta_min 3.21
_diffrn_standards_decay_% 0
_diffrn_standards_interval_time 90
_diffrn_standards_number 2
_exptl_absorpt_coefficient_mu 0.556
_exptl_absorpt_correction_type none
_exptl_crystal_colour colourless
_exptl_crystal_density_diffrn 1.109
_exptl_crystal_density_method 'not measured'
_exptl_crystal_description sheet
_exptl_crystal_F_000 624
_exptl_crystal_size_max 0.60
_exptl_crystal_size_mid 0.40
_exptl_crystal_size_min 0.17
_refine_diff_density_max .30
_refine_diff_density_min -.42
_refine_ls_abs_structure_details none
_refine_ls_extinction_coef 84.E1(2)
_refine_ls_extinction_method Zachariasen
_refine_ls_goodness_of_fit_all .856
_refine_ls_goodness_of_fit_obs .848
_refine_ls_hydrogen_treatment refall
_refine_ls_matrix_type full
_refine_ls_number_constraints 0
_refine_ls_number_parameters 571
_refine_ls_number_reflns 4543
_refine_ls_number_restraints 0
_refine_ls_R_factor_all .087
_refine_ls_R_factor_obs .075
_refine_ls_shift/esd_max .03
_refine_ls_shift/esd_mean .001
_refine_ls_structure_factor_coef F
_refine_ls_weighting_details 'w = k/[(A+B Fo)^2^(C+D(sin\q)/\l)]'
_refine_ls_weighting_scheme calc
_refine_ls_wR_factor_all .105
_refine_ls_wR_factor_obs .092
_reflns_number_observed 4543
_reflns_number_total 5733
_reflns_observed_criterion I>2\s(I)
_cod_data_source_file bm0017.cif
_cod_data_source_block Ib
_cod_depositor_comments
;
The following automatic conversions were performed:

'_geom_torsion_publ_flag' value 'Yes' changed to 'yes' according to
/home/saulius/struct/CIF-dictionaries/cif_core.dic dictionary named
'cif_core.dic' version 2.4.1 from 2010-06-29 (12
times).

'_geom_hbond_publ_flag' value 'Yes' changed to 'yes'
according to /home/saulius/struct/CIF-dictionaries/cif_core.dic
dictionary named 'cif_core.dic' version 2.4.1 from 2010-06-29 (12
times).

Automatic conversion script
Id: cif_fix_values 1715 2011-07-08 13:25:40Z adriana 

The following automatic conversions were performed:

'_refine_ls_weighting_scheme' value 'w = k/[(A+B
Fo)^2^(C+D(sin\q)/\l)]' was changed to 'calc'. New tag
'_refine_ls_weighting_details' was created. The value of the new tag
was set to 'w = k/[(A+B Fo)^2^(C+D(sin\q)/\l)]'.

Automatic conversion script
Id: cif_fix_values 3143 2015-03-26 13:38:13Z robertas 
;
_cod_original_cell_volume 1727.5(3)
_cod_database_code 2002946

loop_
_symmetry_equiv_pos_as_xyz
+x,+y,+z
-x,-y,-z

loop_
_atom_site_aniso_label
_atom_site_aniso_U_11
_atom_site_aniso_U_22
_atom_site_aniso_U_33
_atom_site_aniso_U_12
_atom_site_aniso_U_13
_atom_site_aniso_U_23
N11 .0693(15) .0294(11) .0338(11) .0081(9) .0138(10) .0151(9)
N12 .0784(17) .0406(12) .0329(11) .0112(11) .0187(11) .0179(10)
C13 .0732(19) .0384(13) .0377(14) .0113(12) .0178(12) .0202(12)
C14 .0559(16) .0357(13) .0321(13) .0040(11) .0108(11) .0097(11)
C15 .0528(15) .0420(13) .0306(12) .0048(10) .0111(10) .0169(11)
C16 .080(2) .0439(17) .0446(17) .0103(15) .0133(16) .0025(14)
C17 .075(2) .075(2) .0440(17) .0092(18) .0147(15) .0381(17)
N21 .0673(15) .0388(11) .0335(11) .0105(10) .0162(10) .0209(9)
N22 .0743(16) .0358(11) .0356(12) .0107(10) .0171(11) .0183(9)
C23 .0706(19) .0480(15) .0386(14) .0116(13) .0200(12) .0244(12)
C24 .0567(15) .0384(13) .0453(14) .0089(11) .0162(11) .0269(11)
C25 .0534(15) .0337(12) .0388(14) .0078(10) .0125(11) .0189(11)
C26 .087(3) .0548(18) .087(3) .0163(18) .034(2) .053(2)
C27 .085(2) .0431(16) .0434(17) .0108(16) .0168(15) .0112(13)
N31 .0658(14) .0368(11) .0312(11) .0114(9) .0143(9) .0185(9)
N32 .0848(18) .0414(12) .0359(12) .0159(11) .0240(11) .0231(10)
C33 .078(2) .0404(15) .0325(13) .0156(13) .0195(12) .0175(12)
C34 .0622(16) .0479(14) .0270(12) .0104(11) .0156(11) .0213(11)
C35 .0525(15) .0372(13) .0346(12) .0059(10) .0100(10) .0209(10)
C36 .095(3) .079(2) .0421(17) .027(2) .0316(17) .0405(17)
C37 .067(2) .0422(15) .0602(19) .0080(13) .0095(15) .0331(14)
N41 .0658(15) .0315(11) .0370(11) .0091(9) .0164(10) .0174(9)
N42 .0720(16) .0382(11) .0343(11) .0067(10) .0179(10) .0170(9)
C43 .0708(19) .0379(13) .0448(15) .0076(12) .0196(13) .0234(12)
C44 .0555(15) .0333(13) .0377(13) .0032(10) .0148(11) .0107(11)
C45 .0551(15) .0419(13) .0309(12) .0066(11) .0121(11) .0161(11)
C46 .089(3) .0362(15) .057(2) .0056(15) .0272(18) .0014(14)
C47 .086(2) .071(2) .0455(17) .0121(18) .0215(17) .0360(16)
N51 .0706(15) .0370(11) .0370(12) .0114(10) .0190(10) .0216(9)
N52 .0848(18) .0375(11) .0393(12) .0095(11) .0249(12) .0204(10)
C53 .084(2) .0417(14) .0391(15) .0122(13) .0255(14) .0226(12)
C54 .0612(16) .0361(13) .0469(15) .0115(11) .0214(12) .0261(12)
C55 .0520(14) .0348(12) .0353(13) .0076(10) .0119(10) .0173(10)
C56 .105(3) .0540(18) .086(3) .028(2) .048(2) .051(2)
C57 .073(2) .0449(15) .0411(15) .0133(14) .0173(14) .0115(13)
N61 .0649(15) .0404(11) .0330(11) .0068(10) .0161(10) .0181(9)
N62 .0822(18) .0438(12) .0379(12) .0103(11) .0242(11) .0232(10)
C63 .0709(19) .0384(14) .0334(13) .0078(12) .0172(12) .0151(11)
C64 .0560(15) .0456(14) .0285(12) .0034(11) .0109(10) .0197(10)
C65 .0503(14) .0386(13) .0361(13) .0042(10) .0096(10) .0207(11)
C66 .077(2) .079(2) .0377(15) .0099(18) .0182(14) .0364(16)
C67 .071(2) .0473(16) .067(2) .0093(14) .0145(16) .0363(16)

loop_
_atom_site_label
_atom_site_fract_x
_atom_site_fract_y
_atom_site_fract_z
_atom_site_U_iso_or_equiv
_atom_site_thermal_displace_type
_atom_site_calc_flag
_atom_site_calc_attached_atom
N11 .1263(2) .9490(2) .8749(2) .0450(10) Uani No No
N12 .1136(2) .9932(2) .7889(2) .0506(10) Uani No No
C13 .1079(2) 1.1196(3) .8621(3) .0491(12) Uani No No
C14 .1158(2) 1.1562(3) .9940(3) .0451(11) Uani No No
C15 .1278(2) 1.0442(3) .9983(3) .0427(10) Uani No No
C16 .1128(3) 1.2893(3) 1.1064(4) .0668(15) Uani No No
C17 .1391(3) 1.0208(4) 1.1120(3) .0616(16) Uani No No
N21 .1299(2) .5914(2) .6354(2) .0452(10) Uani No No
N22 .1363(2) .6765(2) .7654(2) .0484(10) Uani No No
C23 .1340(2) .6044(3) .8202(3) .0505(12) Uani No No
C24 .1265(2) .4734(3) .7272(3) .0439(11) Uani No No
C25 .1241(2) .4697(2) .6105(3) .0420(10) Uani No No
C26 .1226(3) .3620(4) .7502(5) .0667(17) Uani No No
C27 .1155(3) .3567(3) .4732(3) .0626(15) Uani No No
N31 .1239(2) .8333(2) .5196(2) .0442(9) Uani No No
N32 .1331(2) .7061(2) .4767(2) .0512(11) Uani No No
C33 .1394(3) .6544(3) .3524(3) .0505(12) Uani No No
C34 .1343(2) .7467(3) .3136(3) .0441(11) Uani No No
C35 .1249(2) .8601(2) .4235(3) .0408(10) Uani No No
C36 .1388(4) .7278(4) .1823(4) .0657(18) Uani No No
C37 .1167(3) .9936(3) .4459(4) .0554(13) Uani No No
N41 .3811(2) -.0505(2) .1160(2) .0446(10) Uani No No
N42 .3864(2) -.0946(2) .2009(2) .0483(10) Uani No No
C43 .3902(2) -.2224(3) .1292(3) .0494(12) Uani No No
C44 .3875(2) -.2608(2) -.0010(3) .0452(10) Uani No No
C45 .3816(2) -.1483(3) -.0062(3) .0439(11) Uani No No
C46 .3901(3) -.3945(3) -.1122(4) .0696(15) Uani No No
C47 .3755(3) -.1264(4) -.1193(4) .0640(16) Uani No No
N51 .3696(2) .3030(2) .3534(2) .0463(10) Uani No No
N52 .3767(2) .2238(2) .2280(2) .0519(11) Uani No No
C53 .3812(3) .2986(3) .1774(3) .0524(13) Uani No No
C54 .3778(2) .4279(3) .2703(3) .0446(11) Uani No No
C55 .3703(2) .4253(2) .3809(3) .0412(10) Uani No No
C56 .3819(4) .5420(4) .2518(5) .0706(19) Uani No No
C57 .3642(3) .5338(3) .5135(3) .0578(13) Uani No No
N61 .3736(2) .0632(2) .4689(2) .0459(10) Uani No No
N62 .3595(2) .1887(2) .5099(2) .0520(11) Uani No No
C63 .3517(2) .2405(3) .6341(3) .0487(12) Uani No No
C64 .3602(2) .1496(3) .6739(3) .0432(11) Uani No No
C65 .3740(2) .0374(3) .5654(3) .0415(10) Uani No No
C66 .3551(3) .1666(4) .8041(3) .0612(16) Uani No No
C67 .3876(3) -.0944(3) .5478(4) .0599(14) Uani No No
H11 .122(3) .866(4) .842(4) .031(9) Uiso No No
H13 .103(4) 1.170(6) .821(6) .069(16) Uiso No No
H161 .112(4) 1.354(6) 1.068(6) .074(17) Uiso No No
H162 .058(5) 1.294(6) 1.146(7) .081(18) Uiso No No
H163 .169(5) 1.318(6) 1.182(6) .073(17) Uiso No No
H171 .166(5) .943(7) 1.097(7) .082(19) Uiso No No
H172 .199(5) 1.090(7) 1.196(7) .09(2) Uiso No No
H173 .092(5) 1.032(7) 1.140(7) .09(2) Uiso No No
H21 .137(4) .631(5) .582(5) .057(13) Uiso No No
H23 .132(4) .663(5) .916(6) .062(14) Uiso No No
H261 .117(7) .404(10) .851(11) .15(4) Uiso No No
H262 .062(6) .294(8) .686(8) .10(2) Uiso No No
H263 .173(4) .308(6) .736(5) .062(14) Uiso No No
H271 .085(4) .366(6) .395(7) .075(17) Uiso No No
H272 .183(6) .322(7) .463(7) .10(2) Uiso No No
H273 .077(5) .293(7) .461(7) .09(2) Uiso No No
H31 .119(6) .892(8) .629(8) .12(3) Uiso No No
H33 .148(3) .574(4) .306(4) .025(8) Uiso No No
H361 .127(6) .627(8) .118(8) .12(3) Uiso No No
H362 .087(5) .759(6) .139(7) .079(18) Uiso No No
H363 .190(5) .778(7) .195(7) .08(2) Uiso No No
H371 .128(7) 1.065(9) .549(10) .13(3) Uiso No No
H372 .166(7) 1.005(9) .400(10) .14(3) Uiso No No
H373 .049(6) .999(7) .381(8) .10(2) Uiso No No
H41 .375(4) .040(5) .140(5) .060(14) Uiso No No
H43 .394(4) -.272(5) .174(5) .058(13) Uiso No No
H461 .406(7) -.452(9) -.071(10) .14(3) Uiso No No
H462 .334(7) -.443(9) -.195(10) .13(3) Uiso No No
H463 .432(6) -.406(8) -.169(8) .11(3) Uiso No No
H471 .355(7) -.033(10) -.090(10) .14(3) Uiso No No
H472 .425(6) -.158(8) -.158(8) .11(3) Uiso No No
H473 .316(5) -.181(6) -.204(7) .082(18) Uiso No No
H51 .366(4) .244(6) .393(6) .072(16) Uiso No No
H53 .393(4) .266(5) .089(5) .057(13) Uiso No No
H561 .383(5) .517(7) .148(8) .10(2) Uiso No No
H562 .338(4) .594(6) .284(6) .067(15) Uiso No No
H563 .447(6) .603(7) .327(8) .10(2) Uiso No No
H571 .339(6) .502(8) .567(9) .12(3) Uiso No No
H572 .420(5) .602(6) .566(7) .080(18) Uiso No No
H573 .317(6) .602(8) .504(8) .12(3) Uiso No No
H61 .364(5) -.004(7) .359(7) .09(2) Uiso No No
H63 .344(3) .329(4) .683(4) .030(9) Uiso No No
H661 .350(7) .260(9) .865(9) .13(3) Uiso No No
H662 .305(4) .116(6) .787(6) .063(15) Uiso No No
H663 .413(4) .132(5) .845(5) .054(12) Uiso No No
H671 .408(6) -.139(9) .469(10) .12(3) Uiso No No
H672 .451(5) -.097(6) .617(7) .09(2) Uiso No No
H673 .328(5) -.132(7) .556(7) .09(2) Uiso No No

loop_
_atom_type_symbol
_atom_type_description
_atom_type_scat_dispersion_real
_atom_type_scat_dispersion_imag
_atom_type_scat_source
C ? .017 .009 IntTabIV
H ? 0 0 IntTabIV
N ? .029 .018 IntTabIV

loop_
_geom_angle_atom_site_label_1
_geom_angle_atom_site_label_2
_geom_angle_atom_site_label_3
_geom_angle
N12 N11 C15 111.5(3)
N12 N11 H11 118(3)
C15 N11 H11 130(4)
N11 N12 C13 105.0(3)
N12 C13 C14 111.3(3)
N12 C13 H13 118(3)
C14 C13 H13 131(3)
C13 C14 C15 104.7(2)
C13 C14 C16 127.3(3)
C15 C14 C16 127.9(3)
N11 C15 C14 107.4(3)
N11 C15 C17 122.4(3)
C14 C15 C17 130.2(3)
C14 C16 H161 106(3)
C14 C16 H162 113(3)
C14 C16 H163 113(4)
H161 C16 H162 115(6)
H161 C16 H163 107(6)
H162 C16 H163 103(6)
C15 C17 H171 113(5)
C15 C17 H172 108(5)
C15 C17 H173 115(6)
H171 C17 H172 99(5)
H171 C17 H173 114(8)
H172 C17 H173 106(6)
N22 N21 C25 110.7(3)
N22 N21 H21 115(2)
C25 N21 H21 134(3)
N21 N22 C23 105.3(2)
N22 C23 C24 111.5(3)
N22 C23 H23 109(4)
C24 C23 H23 139(4)
C23 C24 C25 104.1(3)
C23 C24 C26 127.6(4)
C25 C24 C26 128.3(3)
N21 C25 C24 108.3(2)
N21 C25 C27 121.4(3)
C24 C25 C27 130.3(3)
C24 C26 H261 105(7)
C24 C26 H262 114(6)
C24 C26 H263 118(5)
H261 C26 H262 107(8)
H261 C26 H263 112(7)
H262 C26 H263 100(5)
C25 C27 H271 119(3)
C25 C27 H272 112(3)
C25 C27 H273 107(5)
H271 C27 H272 107(7)
H271 C27 H273 104(6)
H272 C27 H273 107(7)
N32 N31 C35 110.7(2)
N32 N31 H31 113(5)
C35 N31 H31 136(5)
N31 N32 C33 105.6(3)
N32 C33 C34 111.4(3)
N32 C33 H33 122(4)
C34 C33 H33 127(4)
C33 C34 C35 104.7(3)
C33 C34 C36 127.9(3)
C35 C34 C36 127.4(4)
N31 C35 C34 107.7(3)
N31 C35 C37 121.3(3)
C34 C35 C37 131.0(4)
C34 C36 H361 104(7)
C34 C36 H362 116(5)
C34 C36 H363 110(5)
H361 C36 H362 104(6)
H361 C36 H363 124(7)
H362 C36 H363 99(7)
C35 C37 H371 113(7)
C35 C37 H372 105(6)
C35 C37 H373 112(4)
H371 C37 H372 115(8)
H371 C37 H373 113(7)
H372 C37 H373 99(8)
N42 N41 C45 110.7(3)
N42 N41 H41 124(4)
C45 N41 H41 125(4)
N41 N42 C43 105.6(3)
N42 C43 C44 111.2(3)
N42 C43 H43 118(3)
C44 C43 H43 131(3)
C43 C44 C45 104.6(2)
C43 C44 C46 127.9(4)
C45 C44 C46 127.4(4)
N41 C45 C44 107.8(3)
N41 C45 C47 121.8(3)
C44 C45 C47 130.4(3)
C44 C46 H461 107(5)
C44 C46 H462 123(6)
C44 C46 H463 118(5)
H461 C46 H462 106(9)
H461 C46 H463 112(8)
H462 C46 H463 89(8)
C45 C47 H471 106(7)
C45 C47 H472 114(7)
C45 C47 H473 113(5)
H471 C47 H472 124(10)
H471 C47 H473 100(6)
H472 C47 H473 99(6)
N52 N51 C55 110.4(3)
N52 N51 H51 106(3)
C55 N51 H51 143(3)
N51 N52 C53 106.3(2)
N52 C53 C54 110.8(3)
N52 C53 H53 123(4)
C54 C53 H53 126(4)
C53 C54 C55 104.2(3)
C53 C54 C56 127.1(4)
C55 C54 C56 128.7(3)
N51 C55 C54 108.4(2)
N51 C55 C57 121.7(3)
C54 C55 C57 129.9(3)
C54 C56 H561 115(4)
C54 C56 H562 109(6)
C54 C56 H563 106(6)
H561 C56 H562 116(6)
H561 C56 H563 111(7)
H562 C56 H563 99(5)
C55 C57 H571 113(4)
C55 C57 H572 116(4)
C55 C57 H573 113(5)
H571 C57 H572 116(6)
H571 C57 H573 107(8)
H572 C57 H573 91(6)
N62 N61 C65 110.1(2)
N62 N61 H61 118(5)
C65 N61 H61 130(5)
N61 N62 C63 106.1(3)
N62 C63 C64 111.0(3)
N62 C63 H63 120(3)
C64 C63 H63 129(3)
C63 C64 C65 104.5(3)
C63 C64 C66 128.4(3)
C65 C64 C66 127.2(4)
N61 C65 C64 108.3(3)
N61 C65 C67 122.0(3)
C64 C65 C67 129.7(4)
C64 C66 H661 109(8)
C64 C66 H662 108(4)
C64 C66 H663 111(4)
H661 C66 H662 113(7)
H661 C66 H663 113(6)
H662 C66 H663 103(6)
C65 C67 H671 104(7)
C65 C67 H672 114(4)
C65 C67 H673 111(4)
H671 C67 H672 98(7)
H671 C67 H673 121(7)
H672 C67 H673 108(7)

loop_
_geom_bond_atom_site_label_1
_geom_bond_atom_site_label_2
_geom_bond_distance
N11 N12 1.351(4)
N11 C15 1.343(3)
N11 H11 .87(5)
N12 C13 1.335(4)
C13 C14 1.391(5)
C13 H13 .95(9)
C14 C15 1.374(5)
C14 C16 1.501(4)
C15 C17 1.495(6)
C16 H161 1.09(9)
C16 H162 1.01(8)
C16 H163 .96(6)
C17 H171 .94(8)
C17 H172 1.10(6)
C17 H173 .82(9)
N21 N22 1.354(3)
N21 C25 1.340(4)
N21 H21 1.00(8)
N22 C23 1.331(6)
C23 C24 1.391(4)
C23 H23 1.01(6)
C24 C25 1.374(5)
C24 C26 1.503(7)
C25 C27 1.501(4)
C26 H261 1.08(13)
C26 H262 1.05(7)
C26 H263 .94(6)
C27 H271 .99(8)
C27 H272 1.05(8)
C27 H273 .89(9)
N31 N32 1.361(4)
N31 C35 1.351(5)
N31 H31 1.17(9)
N32 C33 1.333(4)
C33 C34 1.394(6)
C33 H33 .86(4)
C34 C35 1.381(3)
C34 C36 1.502(6)
C35 C37 1.492(5)
C36 H361 1.05(8)
C36 H362 .96(8)
C36 H363 .90(8)
C37 H371 1.07(9)
C37 H372 1.06(13)
C37 H373 1.09(8)
N41 N42 1.352(5)
N41 C45 1.349(3)
N41 H41 .98(6)
N42 C43 1.342(4)
C43 C44 1.385(5)
C43 H43 .97(8)
C44 C45 1.382(5)
C44 C46 1.499(4)
C45 C47 1.491(7)
C46 H461 1.03(14)
C46 H462 1.01(8)
C46 H463 .99(11)
C47 H471 1.05(11)
C47 H472 .92(9)
C47 H473 1.06(6)
N51 N52 1.355(4)
N51 C55 1.336(4)
N51 H51 1.04(9)
N52 C53 1.326(6)
C53 C54 1.398(4)
C53 H53 .99(7)
C54 C55 1.381(5)
C54 C56 1.502(7)
C55 C57 1.498(4)
C56 H561 1.14(10)
C56 H562 .90(6)
C56 H563 1.08(7)
C57 H571 1.03(12)
C57 H572 1.00(6)
C57 H573 1.07(10)
N61 N62 1.357(4)
N61 C65 1.342(5)
N61 H61 1.12(7)
N62 C63 1.339(4)
C63 C64 1.384(5)
C63 H63 .95(4)
C64 C65 1.386(3)
C64 C66 1.499(6)
C65 C67 1.500(5)
C66 H661 1.00(9)
C66 H662 .88(7)
C66 H663 1.02(6)
C67 H671 .95(11)
C67 H672 1.06(7)
C67 H673 1.04(9)

loop_
_geom_hbond_atom_site_label_D
_geom_hbond_atom_site_label_H
_geom_hbond_atom_site_label_A
_geom_hbond_site_symmetry_A
_geom_hbond_distance_DH
_geom_hbond_distance_HA
_geom_hbond_distance_DA
_geom_hbond_angle_DHA
_geom_hbond_publ_flag
N11 H11 N22 . .87(5) 2.01(5) 2.869(3) 171(4) yes
N21 H21 N32 . 1.00(8) 1.88(8) 2.871(5) 173(5) yes
N31 H31 N12 . 1.17(9) 1.71(8) 2.870(3) 173(9) yes
N41 H41 N52 . .98(6) 1.92(6) 2.877(3) 167(5) yes
N51 H51 N62 . 1.04(9) 1.86(9) 2.868(5) 162(4) yes
N61 H61 N42 . 1.12(7) 1.78(8) 2.867(3) 163(6) yes
C17 H173 CEN1 2_577 .82(9) 3.06(8) 3.788(5) 149(5) ?
C46 H462 CEN2 1_544 1.01(8) 2.86(10) 3.678(5) 139(7) yes
C67 H673 CEN3 1_545 1.04(9) 2.84(7) 3.725(4) 142(6) yes
C16 H163 CEN5 1_566 .96(6) 2.85(6) 3.702(4) 148(6) yes
C26 H262 CEN3 2_566 1.05(7) 2.68(8) 3.620(4) 149(6) yes
C66 H663 CEN4 1_556 1.02(6) 2.79(5) 3.627(4) 140(5) yes
C57 H572 CEN5 2_666 1.00(6) 2.91(6) 3.776(4) 146(6) yes
C37 H372 CEN6 1_565 1.06(13) 2.97(9) 3.599(4) 119(6) ?

loop_
_geom_torsion_atom_site_label_1
_geom_torsion_atom_site_label_2
_geom_torsion_atom_site_label_3
_geom_torsion_atom_site_label_4
_geom_torsion
_geom_torsion_publ_flag
N12 N11 C15 C17 178.9(3) ?
N12 C13 C14 C16 -180.0(3) ?
N22 N21 C25 C27 179.5(3) ?
N22 C23 C24 C26 179.5(3) ?
N32 N31 C35 C37 -179.5(3) ?
N32 C33 C34 C36 179.9(3) ?
N42 N41 C45 C47 179.4(3) ?
N42 C43 C44 C46 -179.9(3) ?
N52 N51 C55 C57 -179.6(3) ?
N52 C53 C54 C56 179.5(3) ?
N62 N61 C65 C67 179.6(3) ?
N62 C63 C64 C66 -179.6(3) ?
N11 N12 N31 N32 6.1(3) yes
N12 N31 N32 N21 4.1(3) yes
N31 N32 N21 N22 -11.5(3) yes
N32 N21 N22 N11 8.7(3) yes
N21 N22 N11 N12 .5(4) yes
N22 N11 N12 N31 -8.8(3) yes
N61 N62 N51 N52 8.4(3) yes
N62 N51 N52 N41 .2(3) yes
N51 N52 N41 N42 -6.9(3) yes
N52 N41 N42 N61 6.4(3) yes
N41 N42 N61 N62 1.4(3) yes
N42 N61 N62 N51 -8.8(3) yes
